data_1568937
loop_
_publ_author_name
'Yuvaraj, K.'
'Mullins, Jeremy C.'
'Rajeshkumar, Thayalan'
'Douair, Iskander'
'Maron, Laurent'
'Jones, Cameron'

_publ_section_title
;
 Molybdenum carbonyl assisted reductive tetramerization of CO by activated
 magnesium(i) compounds: squarate dianion <i>vs.</i> metallo-ketene
 formation.
;
_journal_issue 19
_journal_name_full 'Chemical science'
_journal_page_first 5188
_journal_page_last 5195
_journal_paper_doi 10.1039/d3sc01487h
_journal_volume 14
_journal_year 2023
_chemical_formula_sum 'C18 H24 Mo N4 O4'
_chemical_formula_weight 456.35
_space_group_crystal_system monoclinic
_space_group_IT_number 14
_space_group_name_Hall '-P 2ybc'
_space_group_name_H-M_alt 'P 1 21/c 1'
_atom_sites_solution_hydrogens geom
_audit_creation_method SHELXL-2016/6
_audit_update_record
;
2023-03-21 deposited with the CCDC.	2023-04-24 downloaded from the CCDC.
;
_cell_angle_alpha 90
_cell_angle_beta 112.5330(10)
_cell_angle_gamma 90
_cell_formula_units_Z 4
_cell_length_a 16.1752(2)
_cell_length_b 8.34020(10)
_cell_length_c 16.1713(2)
_cell_measurement_reflns_used 16232
_cell_measurement_temperature 123(2)
_cell_measurement_theta_max 77.1550
_cell_measurement_theta_min 3.3220
_cell_volume 2015.04(5)
_computing_cell_refinement 'CrysAlisPro 1.171.39.46 (Rigaku OD, 2018)'
_computing_data_collection 'CrysAlisPro 1.171.39.46 (Rigaku OD, 2018)'
_computing_data_reduction 'CrysAlisPro 1.171.39.46 (Rigaku OD, 2018)'
_computing_molecular_graphics xseed
_computing_publication_material Ciftab
_computing_structure_refinement 'SHELXL-2016/6 (Sheldrick, 2016)'
_computing_structure_solution 'SHELXT 2014/5 (Sheldrick, 2014)'
_diffrn_ambient_temperature 123(2)
_diffrn_measured_fraction_theta_full 1.000
_diffrn_measured_fraction_theta_max 1.000
_diffrn_measurement_device_type 'XtaLAB Synergy, Dualflex, HyPix'
_diffrn_radiation_type CuK\a
_diffrn_radiation_wavelength 1.54184
_diffrn_reflns_av_R_equivalents 0.0391
_diffrn_reflns_av_unetI/netI 0.0221
_diffrn_reflns_Laue_measured_fraction_full 1.000
_diffrn_reflns_Laue_measured_fraction_max 1.000
_diffrn_reflns_limit_h_max 19
_diffrn_reflns_limit_h_min -15
_diffrn_reflns_limit_k_max 10
_diffrn_reflns_limit_k_min -10
_diffrn_reflns_limit_l_max 19
_diffrn_reflns_limit_l_min -19
_diffrn_reflns_number 20009
_diffrn_reflns_point_group_measured_fraction_full 1.000
_diffrn_reflns_point_group_measured_fraction_max 1.000
_diffrn_reflns_theta_full 67.684
_diffrn_reflns_theta_max 67.943
_diffrn_reflns_theta_min 2.958
_diffrn_source 'micro-focus sealed X-ray tube'
_exptl_absorpt_coefficient_mu 5.586
_exptl_absorpt_correction_T_max 1.00000
_exptl_absorpt_correction_T_min 0.41014
_exptl_absorpt_correction_type multi-scan
_exptl_absorpt_process_details
;
CrysAlisPro 1.171.39.46 (Rigaku Oxford Diffraction, 2018)
Empirical absorption correction using spherical harmonics,
 implemented in SCALE3 ABSPACK scaling algorithm.
;
_exptl_crystal_colour 'pale yellow'
_exptl_crystal_density_diffrn 1.504
_exptl_crystal_description block
_exptl_crystal_F_000 936
_exptl_crystal_size_max 0.080
_exptl_crystal_size_mid 0.070
_exptl_crystal_size_min 0.050
_refine_diff_density_max 0.367
_refine_diff_density_min -0.758
_refine_diff_density_rms 0.068
_refine_ls_extinction_method none
_refine_ls_goodness_of_fit_ref 1.054
_refine_ls_hydrogen_treatment constr
_refine_ls_matrix_type full
_refine_ls_number_parameters 252
_refine_ls_number_reflns 3653
_refine_ls_number_restraints 0
_refine_ls_restrained_S_all 1.054
_refine_ls_R_factor_all 0.0243
_refine_ls_R_factor_gt 0.0238
_refine_ls_shift/su_max 0.002
_refine_ls_shift/su_mean 0.000
_refine_ls_structure_factor_coef Fsqd
_refine_ls_weighting_details 'w=1/[\s^2^(Fo^2^)+(0.0364P)^2^+1.2287P] where P=(Fo^2^+2Fc^2^)/3'
_refine_ls_weighting_scheme calc
_refine_ls_wR_factor_gt 0.0636
_refine_ls_wR_factor_ref 0.0640
_reflns_Friedel_coverage 0.000
_reflns_number_gt 3530
_reflns_number_total 3653
_reflns_threshold_expression 'I > 2\s(I)'
_cod_data_source_file d3sc01487h2.cif
_cod_data_source_block Cj1561
_cod_depositor_comments 'Adding full bibliography for 1568937--1568943.cif.'
_cod_original_cell_volume 2015.03(4)
_cod_original_sg_symbol_H-M 'P 21/c'
_cod_database_code 1568937
_shelx_shelxl_version_number 2016/6
_shelx_space_group_comment
;
The symmetry employed for this shelxl refinement is uniquely defined
by the following loop, which should always be used as a source of
symmetry information in preference to the above space-group names.
They are only intended as comments.
;
_shelx_estimated_absorpt_t_min 0.663
_shelx_estimated_absorpt_t_max 0.768

loop_
_space_group_symop_operation_xyz
'x, y, z'
'-x, y+1/2, -z+1/2'
'-x, -y, -z'
'x, -y-1/2, z-1/2'

loop_
_atom_site_label
_atom_site_type_symbol
_atom_site_fract_x
_atom_site_fract_y
_atom_site_fract_z
_atom_site_U_iso_or_equiv
_atom_site_adp_type
_atom_site_occupancy
_atom_site_site_symmetry_order
_atom_site_calc_flag
_atom_site_refinement_flags_posn
_atom_site_refinement_flags_adp
_atom_site_refinement_flags_occupancy
_atom_site_disorder_assembly
_atom_site_disorder_group
Mo1 Mo 0.76208(2) 0.75767(2) 0.54073(2) 0.01425(7) Uani 1 1 d . . . . .
O1 O 0.77531(11) 0.56961(19) 0.71565(10) 0.0345(3) Uani 1 1 d . . . . .
N1 N 0.60190(9) 0.49058(19) 0.44448(10) 0.0180(3) Uani 1 1 d . . . . .
C1 C 0.76803(12) 0.6285(2) 0.64901(12) 0.0219(4) Uani 1 1 d . . . . .
O2 O 0.66034(9) 1.01929(17) 0.60439(9) 0.0281(3) Uani 1 1 d . . . . .
N2 N 0.55411(10) 0.72269(18) 0.39277(11) 0.0165(3) Uani 1 1 d . . . . .
C2 C 0.69829(11) 0.9218(2) 0.58093(11) 0.0191(4) Uani 1 1 d . . . . .
O3 O 0.94266(9) 0.91586(19) 0.66673(9) 0.0320(3) Uani 1 1 d . . . . .
N3 N 0.80815(9) 0.51754(18) 0.40056(10) 0.0169(3) Uani 1 1 d . . . . .
C3 C 0.87727(12) 0.8538(2) 0.62011(12) 0.0208(4) Uani 1 1 d . . . . .
O4 O 0.77799(11) 1.0248(2) 0.40727(10) 0.0360(4) Uani 1 1 d . . . . .
N4 N 0.89276(9) 0.45578(18) 0.53417(10) 0.0172(3) Uani 1 1 d . . . . .
C4 C 0.77006(12) 0.9212(2) 0.44999(12) 0.0207(4) Uani 1 1 d . . . . .
C5 C 0.62837(11) 0.6463(2) 0.45093(11) 0.0161(3) Uani 1 1 d . . . . .
C6 C 0.65681(13) 0.3560(2) 0.49283(13) 0.0244(4) Uani 1 1 d . . . . .
H6A H 0.670419 0.286827 0.450713 0.037 Uiso 1 1 calc R U . . .
H6B H 0.624179 0.294322 0.522171 0.037 Uiso 1 1 calc R U . . .
H6C H 0.712717 0.396519 0.538101 0.037 Uiso 1 1 calc R U . . .
C7 C 0.51340(11) 0.4700(2) 0.38405(12) 0.0194(4) Uani 1 1 d . . . . .
C8 C 0.46667(13) 0.3120(2) 0.36722(14) 0.0267(4) Uani 1 1 d . . . . .
H8A H 0.406331 0.324289 0.321198 0.040 Uiso 1 1 calc R U . . .
H8B H 0.462597 0.272967 0.422705 0.040 Uiso 1 1 calc R U . . .
H8C H 0.500387 0.234779 0.346711 0.040 Uiso 1 1 calc R U . . .
C9 C 0.39525(12) 0.6707(2) 0.28474(13) 0.0235(4) Uani 1 1 d . . . . .
H9A H 0.356133 0.577572 0.262137 0.035 Uiso 1 1 calc R U . . .
H9B H 0.403868 0.724861 0.234849 0.035 Uiso 1 1 calc R U . . .
H9C H 0.367673 0.745202 0.313523 0.035 Uiso 1 1 calc R U . . .
C10 C 0.48359(11) 0.6168(2) 0.35125(12) 0.0181(4) Uani 1 1 d . . . . .
C11 C 0.54565(12) 0.8949(2) 0.37591(12) 0.0204(4) Uani 1 1 d . . . . .
H11A H 0.602290 0.947764 0.411470 0.031 Uiso 1 1 calc R U . . .
H11B H 0.497847 0.937633 0.392768 0.031 Uiso 1 1 calc R U . . .
H11C H 0.531116 0.915143 0.312172 0.031 Uiso 1 1 calc R U . . .
C12 C 0.82716(11) 0.5610(2) 0.48735(12) 0.0170(4) Uani 1 1 d . . . . .
C13 C 0.74172(13) 0.5935(2) 0.32208(12) 0.0239(4) Uani 1 1 d . . . . .
H13A H 0.692473 0.518413 0.292975 0.036 Uiso 1 1 calc R U . . .
H13B H 0.769520 0.623232 0.280034 0.036 Uiso 1 1 calc R U . . .
H13C H 0.718472 0.689797 0.340407 0.036 Uiso 1 1 calc R U . . .
C14 C 0.86038(11) 0.3884(2) 0.39417(12) 0.0189(4) Uani 1 1 d . . . . .
C15 C 0.85235(12) 0.3169(3) 0.30690(13) 0.0247(4) Uani 1 1 d . . . . .
H15A H 0.897343 0.232416 0.317441 0.037 Uiso 1 1 calc R U . . .
H15B H 0.862007 0.400329 0.268853 0.037 Uiso 1 1 calc R U . . .
H15C H 0.792422 0.271054 0.277039 0.037 Uiso 1 1 calc R U . . .
C16 C 0.98107(14) 0.2191(3) 0.51372(15) 0.0266(4) Uani 1 1 d . . . . .
H16A H 0.982316 0.154237 0.463687 0.040 Uiso 1 1 calc R U . . .
H16B H 0.965011 0.151134 0.554702 0.040 Uiso 1 1 calc R U . . .
H16C H 1.040288 0.266315 0.545771 0.040 Uiso 1 1 calc R U . . .
C17 C 0.91360(11) 0.3494(2) 0.47875(12) 0.0190(4) Uani 1 1 d . . . . .
C18 C 0.93666(12) 0.4489(2) 0.63158(12) 0.0231(4) Uani 1 1 d . . . . .
H18A H 0.935175 0.555227 0.656752 0.035 Uiso 1 1 calc R U . . .
H18B H 0.998975 0.414882 0.648345 0.035 Uiso 1 1 calc R U . . .
H18C H 0.905306 0.371923 0.655025 0.035 Uiso 1 1 calc R U . . .

loop_
_atom_site_aniso_label
_atom_site_aniso_U_11
_atom_site_aniso_U_22
_atom_site_aniso_U_33
_atom_site_aniso_U_23
_atom_site_aniso_U_13
_atom_site_aniso_U_12
Mo1 0.01410(10) 0.01511(11) 0.01264(10) 0.00023(4) 0.00412(7) 0.00122(4)
O1 0.0457(9) 0.0362(9) 0.0263(8) 0.0104(7) 0.0192(6) 0.0061(7)
N1 0.0172(7) 0.0169(8) 0.0200(7) 0.0015(6) 0.0073(6) 0.0013(6)
C1 0.0206(9) 0.0222(10) 0.0234(9) -0.0007(8) 0.0089(7) 0.0034(7)
O2 0.0354(7) 0.0254(8) 0.0270(7) 0.0009(6) 0.0159(6) 0.0101(6)
N2 0.0161(7) 0.0147(7) 0.0184(8) 0.0005(6) 0.0063(6) 0.0010(6)
C2 0.0200(8) 0.0202(10) 0.0156(8) 0.0023(7) 0.0051(7) -0.0014(7)
O3 0.0239(7) 0.0417(9) 0.0241(7) -0.0071(6) 0.0022(6) -0.0073(6)
N3 0.0168(7) 0.0183(8) 0.0150(7) -0.0012(6) 0.0054(6) 0.0000(6)
C3 0.0235(9) 0.0234(10) 0.0167(8) 0.0012(7) 0.0092(7) 0.0039(8)
O4 0.0455(9) 0.0334(9) 0.0273(7) 0.0085(7) 0.0117(7) -0.0091(7)
N4 0.0151(7) 0.0195(8) 0.0165(7) 0.0011(6) 0.0055(6) 0.0017(6)
C4 0.0183(8) 0.0236(10) 0.0172(8) -0.0034(8) 0.0036(7) -0.0019(7)
C5 0.0172(8) 0.0160(9) 0.0159(8) 0.0010(7) 0.0073(6) 0.0017(7)
C6 0.0270(9) 0.0163(9) 0.0279(10) 0.0032(8) 0.0081(8) 0.0016(8)
C7 0.0177(8) 0.0205(10) 0.0220(9) -0.0034(7) 0.0096(7) -0.0016(7)
C8 0.0238(9) 0.0214(11) 0.0361(11) -0.0038(9) 0.0128(8) -0.0036(8)
C9 0.0170(8) 0.0255(11) 0.0253(9) -0.0031(8) 0.0052(7) 0.0009(7)
C10 0.0168(8) 0.0200(9) 0.0191(8) -0.0035(7) 0.0088(7) -0.0006(7)
C11 0.0189(8) 0.0158(9) 0.0226(9) 0.0022(7) 0.0035(7) 0.0013(7)
C12 0.0153(8) 0.0181(9) 0.0165(8) -0.0008(7) 0.0051(6) -0.0013(7)
C13 0.0270(9) 0.0266(11) 0.0141(8) 0.0007(7) 0.0032(7) 0.0043(8)
C14 0.0183(8) 0.0186(9) 0.0230(9) -0.0031(7) 0.0113(7) -0.0031(7)
C15 0.0240(9) 0.0276(11) 0.0233(9) -0.0064(8) 0.0100(7) -0.0011(8)
C16 0.0242(10) 0.0243(10) 0.0333(12) 0.0027(9) 0.0130(9) 0.0050(8)
C17 0.0160(8) 0.0182(9) 0.0249(9) -0.0017(7) 0.0103(7) -0.0011(7)
C18 0.0206(9) 0.0294(11) 0.0164(9) 0.0030(8) 0.0039(7) 0.0053(8)

loop_
_atom_type_symbol
_atom_type_description
_atom_type_scat_dispersion_real
_atom_type_scat_dispersion_imag
_atom_type_scat_source
C C 0.0181 0.0091 'International Tables Vol C Tables 4.2.6.8 and 6.1.1.4'
H H 0.0000 0.0000 'International Tables Vol C Tables 4.2.6.8 and 6.1.1.4'
Mo Mo -0.0483 2.7339 'International Tables Vol C Tables 4.2.6.8 and 6.1.1.4'
N N 0.0311 0.0180 'International Tables Vol C Tables 4.2.6.8 and 6.1.1.4'
O O 0.0492 0.0322 'International Tables Vol C Tables 4.2.6.8 and 6.1.1.4'

loop_
_geom_angle_atom_site_label_1
_geom_angle_atom_site_label_2
_geom_angle_atom_site_label_3
_geom_angle
_geom_angle_site_symmetry_1
_geom_angle_site_symmetry_3
_geom_angle_publ_flag
C2 Mo1 C3 89.22(7) . . ?
C2 Mo1 C1 86.66(7) . . ?
C3 Mo1 C1 86.21(7) . . ?
C2 Mo1 C4 87.61(7) . . ?
C3 Mo1 C4 83.83(7) . . ?
C1 Mo1 C4 168.57(8) . . ?
C2 Mo1 C12 176.17(6) . . ?
C3 Mo1 C12 94.60(7) . . ?
C1 Mo1 C12 93.93(7) . . ?
C4 Mo1 C12 92.45(7) . . ?
C2 Mo1 C5 90.25(7) . . ?
C3 Mo1 C5 179.11(6) . . ?
C1 Mo1 C5 93.04(7) . . ?
C4 Mo1 C5 96.86(6) . . ?
C12 Mo1 C5 85.94(6) . . ?
C5 N1 C7 112.23(15) . . ?
C5 N1 C6 125.81(15) . . ?
C7 N1 C6 121.96(16) . . ?
O1 C1 Mo1 172.72(18) . . ?
C5 N2 C10 112.18(15) . . ?
C5 N2 C11 125.62(15) . . ?
C10 N2 C11 122.18(15) . . ?
O2 C2 Mo1 179.73(18) . . ?
C12 N3 C14 112.10(15) . . ?
C12 N3 C13 125.49(15) . . ?
C14 N3 C13 122.40(15) . . ?
O3 C3 Mo1 177.10(17) . . ?
C12 N4 C17 112.48(14) . . ?
C12 N4 C18 125.35(15) . . ?
C17 N4 C18 122.16(15) . . ?
O4 C4 Mo1 172.12(16) . . ?
N1 C5 N2 102.98(14) . . ?
N1 C5 Mo1 129.01(12) . . ?
N2 C5 Mo1 127.96(13) . . ?
N1 C6 H6A 109.5 . . ?
N1 C6 H6B 109.5 . . ?
H6A C6 H6B 109.5 . . ?
N1 C6 H6C 109.5 . . ?
H6A C6 H6C 109.5 . . ?
H6B C6 H6C 109.5 . . ?
C10 C7 N1 106.19(16) . . ?
C10 C7 C8 130.63(17) . . ?
N1 C7 C8 123.13(17) . . ?
C7 C8 H8A 109.5 . . ?
C7 C8 H8B 109.5 . . ?
H8A C8 H8B 109.5 . . ?
C7 C8 H8C 109.5 . . ?
H8A C8 H8C 109.5 . . ?
H8B C8 H8C 109.5 . . ?
C10 C9 H9A 109.5 . . ?
C10 C9 H9B 109.5 . . ?
H9A C9 H9B 109.5 . . ?
C10 C9 H9C 109.5 . . ?
H9A C9 H9C 109.5 . . ?
H9B C9 H9C 109.5 . . ?
C7 C10 N2 106.41(15) . . ?
C7 C10 C9 131.07(17) . . ?
N2 C10 C9 122.51(17) . . ?
N2 C11 H11A 109.5 . . ?
N2 C11 H11B 109.5 . . ?
H11A C11 H11B 109.5 . . ?
N2 C11 H11C 109.5 . . ?
H11A C11 H11C 109.5 . . ?
H11B C11 H11C 109.5 . . ?
N4 C12 N3 102.77(15) . . ?
N4 C12 Mo1 128.69(12) . . ?
N3 C12 Mo1 128.52(12) . . ?
N3 C13 H13A 109.5 . . ?
N3 C13 H13B 109.5 . . ?
H13A C13 H13B 109.5 . . ?
N3 C13 H13C 109.5 . . ?
H13A C13 H13C 109.5 . . ?
H13B C13 H13C 109.5 . . ?
C17 C14 N3 106.28(15) . . ?
C17 C14 C15 130.87(17) . . ?
N3 C14 C15 122.85(16) . . ?
C14 C15 H15A 109.5 . . ?
C14 C15 H15B 109.5 . . ?
H15A C15 H15B 109.5 . . ?
C14 C15 H15C 109.5 . . ?
H15A C15 H15C 109.5 . . ?
H15B C15 H15C 109.5 . . ?
C17 C16 H16A 109.5 . . ?
C17 C16 H16B 109.5 . . ?
H16A C16 H16B 109.5 . . ?
C17 C16 H16C 109.5 . . ?
H16A C16 H16C 109.5 . . ?
H16B C16 H16C 109.5 . . ?
C14 C17 N4 106.37(15) . . ?
C14 C17 C16 130.67(18) . . ?
N4 C17 C16 122.94(17) . . ?
N4 C18 H18A 109.5 . . ?
N4 C18 H18B 109.5 . . ?
H18A C18 H18B 109.5 . . ?
N4 C18 H18C 109.5 . . ?
H18A C18 H18C 109.5 . . ?
H18B C18 H18C 109.5 . . ?

loop_
_geom_bond_atom_site_label_1
_geom_bond_atom_site_label_2
_geom_bond_distance
_geom_bond_site_symmetry_2
_geom_bond_publ_flag
Mo1 C2 1.9685(19) . ?
Mo1 C3 1.9824(19) . ?
Mo1 C1 2.0263(19) . ?
Mo1 C4 2.0433(19) . ?
Mo1 C12 2.2893(18) . ?
Mo1 C5 2.2894(17) . ?
O1 C1 1.149(2) . ?
N1 C5 1.359(2) . ?
N1 C7 1.401(2) . ?
N1 C6 1.459(2) . ?
O2 C2 1.166(2) . ?
N2 C5 1.366(2) . ?
N2 C10 1.394(2) . ?
N2 C11 1.459(2) . ?
O3 C3 1.159(2) . ?
N3 C12 1.366(2) . ?
N3 C14 1.397(2) . ?
N3 C13 1.456(2) . ?
O4 C4 1.144(2) . ?
N4 C12 1.361(2) . ?
N4 C17 1.391(2) . ?
N4 C18 1.460(2) . ?
C6 H6A 0.9800 . ?
C6 H6B 0.9800 . ?
C6 H6C 0.9800 . ?
C7 C10 1.348(3) . ?
C7 C8 1.492(3) . ?
C8 H8A 0.9800 . ?
C8 H8B 0.9800 . ?
C8 H8C 0.9800 . ?
C9 C10 1.491(2) . ?
C9 H9A 0.9800 . ?
C9 H9B 0.9800 . ?
C9 H9C 0.9800 . ?
C11 H11A 0.9800 . ?
C11 H11B 0.9800 . ?
C11 H11C 0.9800 . ?
C13 H13A 0.9800 . ?
C13 H13B 0.9800 . ?
C13 H13C 0.9800 . ?
C14 C17 1.347(3) . ?
C14 C15 1.491(3) . ?
C15 H15A 0.9800 . ?
C15 H15B 0.9800 . ?
C15 H15C 0.9800 . ?
C16 C17 1.490(3) . ?
C16 H16A 0.9800 . ?
C16 H16B 0.9800 . ?
C16 H16C 0.9800 . ?
C18 H18A 0.9800 . ?
C18 H18B 0.9800 . ?
C18 H18C 0.9800 . ?
